data_1550172
loop_
_publ_author_name
'Inabayashi, M.'
'Doi, Y.'
'Wakeshima, M.'
'Hinatsu, Y.'

_publ_section_title
;
 Magnetic properties of rare earth rhenium oxides Ln3ReO7 (Ln = Y, Er-Lu)
 with fluorite-related structure
;
_journal_name_full 'Journal of the Ceramic Society of Japan'
_journal_page_first 920
_journal_page_last 924
_journal_volume 126
_journal_year 2018
_chemical_formula_sum 'O7 Re Yb3'
_chemical_name_common Yb3ReO7
_space_group_IT_number 20
_space_group_name_H-M_alt 'C 2 2 21'
_symmetry_space_group_name_Hall 'C 2c 2'
_symmetry_space_group_name_H-M 'C 2 2 21'
_cell_angle_alpha 90
_cell_angle_beta 90
_cell_angle_gamma 90
_cell_formula_units_Z 4
_cell_length_a 10.4422(5)
_cell_length_b 7.4149(6)
_cell_length_c 7.4123(4)
_cell_volume 573.92(6)
_cod_data_source_file YbReO7-ortho.cif
_cod_data_source_block Yb3ReO7_ortho
_cod_original_formula_sum 'Yb3 Re O7'
_cod_database_code 1550172

loop_
_space_group_symop_operation_xyz
'x, y, z'
'-x, -y, z+1/2'
'-x, y, -z+1/2'
'x, -y, -z'
'x+1/2, y+1/2, z'
'-x+1/2, -y+1/2, z+1/2'
'-x+1/2, y+1/2, -z+1/2'
'x+1/2, -y+1/2, -z'

loop_
_atom_site_label
_atom_site_occupancy
_atom_site_fract_x
_atom_site_fract_y
_atom_site_fract_z
_atom_site_adp_type
_atom_site_B_iso_or_equiv
_atom_site_type_symbol
Y1 1.0 0.000000 0.4960(10) 0.250000 Biso 0.95(4) Y
Y2 1.0 0.2350(10) 0.237(2) 0.000000 Biso 0.59(3) Y
Re 1.0 0.000000 0.000000 0.250000 Biso 0.64(2) Re
O1 1.0 0.146(2) 0.180(2) 0.295(3) Biso 1.11(2) O
O2 1.0 0.112(2) 0.756(2) 0.266(3) Biso 1.11(2) O
O3 1.0 0.136(2) 0.500000 0.000000 Biso 1.11(2) O
O4 1.0 0.147(2) 0.500000 0.500000 Biso 1.11(2) O
O5 1.0 0.0710(10) 0.000000 0.000000 Biso 1.11(2) O
